data_4318823
loop_
_publ_author_name
'Guo Dong'
'Pang Ke-liang'
'Duan Chun-ying'
'He Cheng'
'Meng Qing-jin'

_publ_contact_author_address
;
Coordination Chemistry Institute
The State Key Laboratory of Coordinaiton Chemistry
Nanjing University , Nanjing 210093
P. R. China
;
_publ_contact_author_email duancy@nju.edu.cn
_publ_contact_author_fax '00 86 25 331 4502'
_publ_contact_author_name 'Dr. Duan Chun-ying'
_publ_contact_author_phone '00 86 25 359 7006'
_publ_section_title
;
 Design and Crystal Structures of Triple Helicates with Crystallographic
 Idealized D3 Symmetry: The Role of Side Chain Effect on Crystal Packing
;
_journal_name_full 'Inorganic Chemistry'
_journal_page_first 5978
_journal_page_last 5985
_journal_paper_doi 10.1021/ic0203623
_journal_volume 41
_journal_year 2002
_chemical_formula_sum 'C78 H66 B4 F16 N12 O3 Zn2'
_chemical_formula_weight 1697.41
_chemical_name_systematic
;
  ?
;
_space_group_IT_number 165
_symmetry_cell_setting trigonal
_symmetry_space_group_name_Hall '-P 3 2"c'
_symmetry_space_group_name_H-M 'P -3 c 1'
_atom_sites_solution_hydrogens geom
_atom_sites_solution_primary direct
_atom_sites_solution_secondary difmap
_audit_creation_method SHELXL-97
_cell_angle_alpha 90.00
_cell_angle_beta 90.00
_cell_angle_gamma 120.00
_cell_formula_units_Z 2
_cell_length_a 10.5469(8)
_cell_length_b 10.5469(8)
_cell_length_c 40.909(4)
_cell_measurement_reflns_used 1324
_cell_measurement_temperature 293(2)
_cell_measurement_theta_max 18.76
_cell_measurement_theta_min 2.34
_cell_volume 3940.9(6)
_computing_cell_refinement 'Bruker SMART'
_computing_data_collection 'Bruker SMART'
_computing_data_reduction 'Bruker SAINT'
_computing_molecular_graphics 'Bruker SHELXTL'
_computing_publication_material 'Bruker SHELXTL'
_computing_structure_refinement 'Bruker SHELXTL'
_computing_structure_solution 'Bruker SHELXTL'
_diffrn_ambient_temperature 293(2)
_diffrn_measured_fraction_theta_full 1.000
_diffrn_measured_fraction_theta_max 1.000
_diffrn_measurement_device_type 'CCD area detector'
_diffrn_measurement_method 'phi and omega scans'
_diffrn_radiation_monochromator graphite
_diffrn_radiation_source 'fine-focus sealed tube'
_diffrn_radiation_type MoK\a
_diffrn_radiation_wavelength 0.71073
_diffrn_reflns_av_R_equivalents 0.0938
_diffrn_reflns_av_sigmaI/netI 0.0681
_diffrn_reflns_limit_h_max 11
_diffrn_reflns_limit_h_min -12
_diffrn_reflns_limit_k_max 12
_diffrn_reflns_limit_k_min -8
_diffrn_reflns_limit_l_max 42
_diffrn_reflns_limit_l_min -48
_diffrn_reflns_number 18935
_diffrn_reflns_theta_full 24.99
_diffrn_reflns_theta_max 24.99
_diffrn_reflns_theta_min 1.99
_exptl_absorpt_coefficient_mu 0.702
_exptl_absorpt_correction_type none
_exptl_crystal_colour colourless
_exptl_crystal_density_diffrn 1.430
_exptl_crystal_density_method 'not measured'
_exptl_crystal_description block
_exptl_crystal_F_000 1732
_exptl_crystal_size_max 0.2
_exptl_crystal_size_mid 0.2
_exptl_crystal_size_min 0.2
_refine_diff_density_max 0.567
_refine_diff_density_min -0.827
_refine_diff_density_rms 0.058
_refine_ls_extinction_method none
_refine_ls_goodness_of_fit_ref 1.005
_refine_ls_hydrogen_treatment mixed
_refine_ls_matrix_type full
_refine_ls_number_parameters 248
_refine_ls_number_reflns 2339
_refine_ls_number_restraints 264
_refine_ls_restrained_S_all 1.174
_refine_ls_R_factor_all 0.1065
_refine_ls_R_factor_gt 0.0562
_refine_ls_shift/su_max 0.000
_refine_ls_shift/su_mean 0.000
_refine_ls_structure_factor_coef Fsqd
_refine_ls_weighting_details 'calc w=1/[\s^2^(Fo^2^)+(0.0650P)^2^+0.0000P] where P=(Fo^2^+2Fc^2^)/3'
_refine_ls_weighting_scheme calc
_refine_ls_wR_factor_gt 0.1353
_refine_ls_wR_factor_ref 0.1455
_reflns_number_gt 1218
_reflns_number_total 2339
_reflns_threshold_expression >2sigma(I)
_cod_data_source_file ic0203623_05.cif
_cod_data_source_block complex_5
_cod_depositor_comments
;
The following automatic conversions were performed:

'_symmetry_cell_setting' value 'Trigonal' changed to 'trigonal'
according to the built-in table from CIF Core dictionary named
'cif_core.dic' version 2.4.1 from 2010-06-29.

Automatic conversion script
Id: cif_fix_values 1646 2011-03-28 12:23:43Z adriana 
;
_cod_original_cell_volume 3941.0(6)
_cod_database_code 4318823

loop_
_symmetry_equiv_pos_as_xyz
'x, y, z'
'-y, x-y, z'
'-x+y, -x, z'
'y, x, -z+1/2'
'x-y, -y, -z+1/2'
'-x, -x+y, -z+1/2'
'-x, -y, -z'
'y, -x+y, -z'
'x-y, x, -z'
'-y, -x, z-1/2'
'-x+y, y, z-1/2'
'x, x-y, z-1/2'

loop_
_atom_site_label
_atom_site_type_symbol
_atom_site_fract_x
_atom_site_fract_y
_atom_site_fract_z
_atom_site_U_iso_or_equiv
_atom_site_adp_type
_atom_site_occupancy
_atom_site_symmetry_multiplicity
_atom_site_calc_flag
_atom_site_refinement_flags
_atom_site_disorder_assembly
_atom_site_disorder_group
Zn1 Zn 1.0000 1.0000 0.38897(2) 0.0550(4) Uani 1 3 d S . .
N1 N 0.8945(5) 0.8041(4) 0.41952(9) 0.0564(11) Uani 1 1 d . . .
N2 N 0.7955(5) 0.8622(5) 0.36532(10) 0.0569(12) Uani 1 1 d . . .
C1 C 0.9465(6) 0.7743(6) 0.44610(14) 0.0701(16) Uani 1 1 d . . .
H1A H 1.0454 0.8339 0.4509 0.084 Uiso 1 1 calc R . .
C2 C 0.8629(7) 0.6604(6) 0.46702(14) 0.0767(18) Uani 1 1 d . . .
H2A H 0.9037 0.6425 0.4854 0.092 Uiso 1 1 calc R . .
C3 C 0.7175(8) 0.5744(7) 0.45985(16) 0.0861(19) Uani 1 1 d . . .
H3A H 0.6565 0.4982 0.4737 0.103 Uiso 1 1 calc R . .
C4 C 0.6622(6) 0.6014(6) 0.43204(16) 0.0762(17) Uani 1 1 d . . .
H4A H 0.5638 0.5428 0.4268 0.091 Uiso 1 1 calc R . .
C5 C 0.7534(6) 0.7160(5) 0.41197(13) 0.0543(13) Uani 1 1 d . . .
C6 C 0.7006(6) 0.7486(6) 0.38121(14) 0.0600(14) Uani 1 1 d . . .
C7 C 0.5456(6) 0.6510(6) 0.37126(15) 0.089(2) Uani 1 1 d . . .
H7A H 0.5249 0.6900 0.3521 0.134 Uiso 1 1 calc R . .
H7B H 0.4818 0.6449 0.3887 0.134 Uiso 1 1 calc R . .
H7C H 0.5300 0.5551 0.3666 0.134 Uiso 1 1 calc R . .
C8 C 0.7510(6) 0.8986(6) 0.33512(12) 0.0667(15) Uani 1 1 d DU . .
C9 C 0.709(6) 1.003(4) 0.3319(7) 0.057(6) Uani 0.50 1 d PDU . 1
H9A H 0.7106 1.0570 0.3500 0.068 Uiso 0.50 1 calc PR . 1
C10 C 0.663(4) 1.028(3) 0.3017(5) 0.058(5) Uani 0.50 1 d PDU . 1
H10A H 0.6468 1.1065 0.2989 0.070 Uiso 0.50 1 calc PR . 1
C11 C 0.642(2) 0.9332(18) 0.2761(5) 0.078(5) Uani 0.50 1 d PDU . 1
C12 C 0.6632(15) 0.8138(17) 0.2801(3) 0.085(4) Uani 0.50 1 d PDU . 1
H12A H 0.6419 0.7474 0.2631 0.102 Uiso 0.50 1 calc PR . 1
C13 C 0.7167(16) 0.7950(17) 0.3098(3) 0.078(4) Uani 0.50 1 d PDU . 1
H13A H 0.7297 0.7149 0.3130 0.093 Uiso 0.50 1 calc PR . 1
C9' C 0.708(6) 1.000(4) 0.3378(8) 0.058(5) Uani 0.50 1 d PDU . 2
H9'A H 0.7069 1.0395 0.3581 0.069 Uiso 0.50 1 calc PR . 2
C10' C 0.667(4) 1.045(3) 0.3102(5) 0.064(5) Uani 0.50 1 d PDU . 2
H10B H 0.6296 1.1074 0.3125 0.077 Uiso 0.50 1 calc PR . 2
C11' C 0.6793(19) 1.0006(18) 0.2796(5) 0.067(4) Uani 0.50 1 d PDU . 2
C12' C 0.7396(15) 0.9126(16) 0.2766(4) 0.085(4) Uani 0.50 1 d PDU . 2
H12B H 0.7510 0.8814 0.2561 0.102 Uiso 0.50 1 calc PR . 2
C13' C 0.7828(17) 0.8712(19) 0.3043(2) 0.087(4) Uani 0.50 1 d PDU . 2
H13B H 0.8357 0.8228 0.3021 0.104 Uiso 0.50 1 calc PR . 2
O1 O 0.6326(8) 1.0458(12) 0.2521(4) 0.080(4) Uani 0.50 1 d PU . .
B2 B 0.3333 0.6667 0.4561(2) 0.124(5) Uani 1 3 d SDU . .
F21 F 0.3333 0.6667 0.4875(3) 0.179(6) Uani 0.50 3 d SPDU A 1
F22 F 0.4624(8) 0.7690(8) 0.4429(2) 0.123(3) Uani 0.50 1 d PDU A 1
F21' F 0.3333 0.6667 0.4251(3) 0.179(6) Uani 0.50 3 d SPDU A 2
F22' F 0.4397(15) 0.7751(15) 0.4703(3) 0.261(6) Uani 0.50 1 d PDU A 2
B1 B 0.6667 0.3333 0.3704(4) 0.156(6) Uani 1 3 d SDU . .
F11 F 0.6667 0.3333 0.3367(4) 0.194(7) Uani 0.50 3 d SPDU B 1
F12 F 0.7857(7) 0.4594(7) 0.38536(16) 0.087(2) Uani 0.50 1 d PDU B 1
F11' F 0.6667 0.3333 0.4039(4) 0.254(8) Uani 0.50 3 d SPDU B 2
F12' F 0.5465(10) 0.2262(10) 0.3535(3) 0.183(4) Uani 0.50 1 d PDU B 2

loop_
_atom_site_aniso_label
_atom_site_aniso_U_11
_atom_site_aniso_U_22
_atom_site_aniso_U_33
_atom_site_aniso_U_23
_atom_site_aniso_U_13
_atom_site_aniso_U_12
Zn1 0.0604(5) 0.0604(5) 0.0442(6) 0.000 0.000 0.0302(2)
N1 0.058(3) 0.056(3) 0.053(3) 0.0038(19) -0.008(2) 0.026(3)
N2 0.068(3) 0.069(3) 0.044(3) -0.007(2) -0.005(2) 0.042(3)
C1 0.062(4) 0.069(4) 0.070(4) 0.007(3) -0.004(3) 0.026(3)
C2 0.093(5) 0.071(4) 0.065(4) 0.013(3) -0.001(3) 0.040(4)
C3 0.092(5) 0.068(4) 0.087(5) 0.021(4) 0.019(4) 0.031(4)
C4 0.064(4) 0.073(4) 0.084(5) 0.004(4) 0.002(3) 0.028(3)
C5 0.061(4) 0.046(3) 0.059(4) -0.003(3) 0.003(3) 0.029(3)
C6 0.063(4) 0.066(4) 0.061(4) -0.015(3) -0.008(3) 0.040(3)
C7 0.067(4) 0.083(4) 0.110(5) -0.017(4) -0.027(4) 0.031(4)
C8 0.064(3) 0.109(5) 0.044(3) -0.010(3) -0.005(2) 0.056(3)
C9 0.062(8) 0.080(8) 0.032(11) 0.003(8) 0.012(8) 0.037(7)
C10 0.059(7) 0.101(9) 0.028(10) 0.013(9) 0.003(9) 0.049(7)
C11 0.073(8) 0.142(11) 0.044(7) -0.009(9) 0.000(7) 0.073(8)
C12 0.090(9) 0.139(11) 0.049(7) -0.027(8) -0.010(7) 0.074(8)
C13 0.085(10) 0.119(11) 0.051(7) -0.007(7) -0.005(7) 0.067(8)
C9' 0.063(8) 0.078(8) 0.033(9) 0.009(8) -0.001(9) 0.036(7)
C10' 0.064(7) 0.099(8) 0.030(11) -0.003(8) 0.011(8) 0.041(7)
C11' 0.065(8) 0.125(10) 0.037(8) -0.006(9) -0.005(6) 0.067(7)
C12' 0.101(10) 0.150(11) 0.045(6) -0.014(8) -0.008(7) 0.094(8)
C13' 0.092(10) 0.157(11) 0.051(7) -0.005(8) 0.001(6) 0.093(8)
O1 0.082(5) 0.154(12) 0.041(5) 0.000(9) 0.006(6) 0.086(7)
B2 0.159(7) 0.159(7) 0.053(7) 0.000 0.000 0.080(4)
F21 0.227(10) 0.227(10) 0.082(10) 0.000 0.000 0.113(5)
F22 0.125(6) 0.123(6) 0.130(7) 0.017(6) 0.026(6) 0.068(5)
F21' 0.227(9) 0.227(9) 0.083(10) 0.000 0.000 0.113(5)
F22' 0.236(11) 0.241(11) 0.129(8) -0.020(9) -0.086(8) -0.013(8)
B1 0.151(7) 0.151(7) 0.164(12) 0.000 0.000 0.076(4)
F11 0.175(9) 0.175(9) 0.232(16) 0.000 0.000 0.088(4)
F12 0.068(4) 0.067(4) 0.113(6) 0.008(4) 0.018(4) 0.024(4)
F11' 0.255(10) 0.255(10) 0.251(16) 0.000 0.000 0.128(5)
F12' 0.126(7) 0.149(8) 0.262(11) 0.027(8) -0.026(8) 0.060(7)

loop_
_atom_type_symbol
_atom_type_description
_atom_type_scat_dispersion_real
_atom_type_scat_dispersion_imag
_atom_type_scat_source
C C 0.0033 0.0016 'International Tables Vol C Tables 4.2.6.8 and 6.1.1.4'
H H 0.0000 0.0000 'International Tables Vol C Tables 4.2.6.8 and 6.1.1.4'
B B 0.0013 0.0007 'International Tables Vol C Tables 4.2.6.8 and 6.1.1.4'
N N 0.0061 0.0033 'International Tables Vol C Tables 4.2.6.8 and 6.1.1.4'
O O 0.0106 0.0060 'International Tables Vol C Tables 4.2.6.8 and 6.1.1.4'
F F 0.0171 0.0103 'International Tables Vol C Tables 4.2.6.8 and 6.1.1.4'
Zn Zn 0.2839 1.4301 'International Tables Vol C Tables 4.2.6.8 and 6.1.1.4'

loop_
_geom_angle_atom_site_label_1
_geom_angle_atom_site_label_2
_geom_angle_atom_site_label_3
_geom_angle
_geom_angle_site_symmetry_1
_geom_angle_site_symmetry_3
_geom_angle_publ_flag
N2 Zn1 N2 101.10(14) . 3_675 ?
N2 Zn1 N2 101.10(14) . 2_765 ?
N2 Zn1 N2 101.10(15) 3_675 2_765 ?
N2 Zn1 N1 75.66(17) . . ?
N2 Zn1 N1 165.69(16) 3_675 . ?
N2 Zn1 N1 93.21(15) 2_765 . ?
N2 Zn1 N1 165.69(16) . 2_765 ?
N2 Zn1 N1 93.21(16) 3_675 2_765 ?
N2 Zn1 N1 75.66(17) 2_765 2_765 ?
N1 Zn1 N1 90.50(14) . 2_765 ?
N2 Zn1 N1 93.22(16) . 3_675 ?
N2 Zn1 N1 75.66(17) 3_675 3_675 ?
N2 Zn1 N1 165.69(17) 2_765 3_675 ?
N1 Zn1 N1 90.50(14) . 3_675 ?
N1 Zn1 N1 90.50(14) 2_765 3_675 ?
C1 N1 C5 118.3(4) . . ?
C1 N1 Zn1 128.2(4) . . ?
C5 N1 Zn1 112.8(3) . . ?
C6 N2 C8 118.4(5) . . ?
C6 N2 Zn1 117.1(4) . . ?
C8 N2 Zn1 124.1(4) . . ?
N1 C1 C2 123.8(5) . . ?
C3 C2 C1 117.5(6) . . ?
C2 C3 C4 119.5(6) . . ?
C3 C4 C5 119.6(6) . . ?
N1 C5 C4 121.2(5) . . ?
N1 C5 C6 116.8(5) . . ?
C4 C5 C6 122.0(5) . . ?
N2 C6 C5 115.8(5) . . ?
N2 C6 C7 125.4(5) . . ?
C5 C6 C7 118.8(5) . . ?
C9' C8 C13' 116.9(17) . . ?
C9' C8 C9 10(2) . . ?
C13' C8 C9 106.8(13) . . ?
C9' C8 C13 127.6(17) . . ?
C13' C8 C13 32.9(8) . . ?
C9 C8 C13 119.0(17) . . ?
C9' C8 N2 115.0(14) . . ?
C13' C8 N2 125.9(8) . . ?
C9 C8 N2 124.9(13) . . ?
C13 C8 N2 114.4(8) . . ?
C8 C9 C10 121(2) . . ?
C11 C10 C9 118(2) . . ?
O1 C11 C10 116.7(16) 5_675 . ?
O1 C11 C12 121.5(13) 5_675 . ?
C10 C11 C12 121.5(19) . . ?
O1 C11 O1 32.7(9) 5_675 . ?
C10 C11 O1 88.5(14) . . ?
C12 C11 O1 148.2(17) . . ?
C11 C12 C13 119.3(14) . . ?
C12 C13 C8 119.5(13) . . ?
C8 C9' C10' 119(3) . . ?
C11' C10' C9' 123(3) . . ?
C10' C11' C12' 118(2) . . ?
C10' C11' O1 120.8(17) . . ?
C12' C11' O1 121.2(14) . . ?
C10' C11' O1 136.5(19) . 5_675 ?
C12' C11' O1 98.1(11) . 5_675 ?
O1 C11' O1 33.2(9) . 5_675 ?
C11' C12' C13' 118.8(14) . . ?
C12' C13' C8 122.5(14) . . ?
O1 O1 C11 88(2) 5_675 5_675 ?
O1 O1 C11' 83(2) 5_675 . ?
C11 O1 C11' 117.1(7) 5_675 . ?
O1 O1 C11' 64.1(17) 5_675 5_675 ?
C11 O1 C11' 24.0(10) 5_675 5_675 ?
C11' O1 C11' 110.3(14) . 5_675 ?
O1 O1 C11 59.2(18) 5_675 . ?
C11 O1 C11 113.2(15) 5_675 . ?
C11' O1 C11 23.6(10) . . ?
C11' O1 C11 97.8(8) 5_675 . ?
F21' B2 F22' 117.1(8) . . ?
F21' B2 F22' 117.1(7) . 2_665 ?
F22' B2 F22' 100.9(9) . 2_665 ?
F21' B2 F22' 117.1(7) . 3_565 ?
F22' B2 F22' 100.9(9) . 3_565 ?
F22' B2 F22' 100.9(9) 2_665 3_565 ?
F21' B2 F21 180.000(4) . . ?
F22' B2 F21 62.9(7) . . ?
F22' B2 F21 62.9(7) 2_665 . ?
F22' B2 F21 62.9(7) 3_565 . ?
F21' B2 F22 66.6(6) . 2_665 ?
F22' B2 F22 115.4(11) . 2_665 ?
F22' B2 F22 51.9(6) 2_665 2_665 ?
F22' B2 F22 137.0(12) 3_565 2_665 ?
F21 B2 F22 113.4(6) . 2_665 ?
F21' B2 F22 66.6(6) . 3_565 ?
F22' B2 F22 137.0(11) . 3_565 ?
F22' B2 F22 115.4(11) 2_665 3_565 ?
F22' B2 F22 51.9(6) 3_565 3_565 ?
F21 B2 F22 113.4(6) . 3_565 ?
F22 B2 F22 105.2(7) 2_665 3_565 ?
F21' B2 F22 66.5(6) . . ?
F22' B2 F22 51.9(6) . . ?
F22' B2 F22 137.0(11) 2_665 . ?
F22' B2 F22 115.4(11) 3_565 . ?
F21 B2 F22 113.5(6) . . ?
F22 B2 F22 105.2(7) 2_665 . ?
F22 B2 F22 105.2(7) 3_565 . ?
F11' B1 F11 180.000(3) . . ?
F11' B1 F12' 120.0(7) . 2_655 ?
F11 B1 F12' 60.1(7) . 2_655 ?
F11' B1 F12' 120.0(7) . . ?
F11 B1 F12' 60.0(7) . . ?
F12' B1 F12' 97.2(9) 2_655 . ?
F11' B1 F12' 119.9(7) . 3_665 ?
F11 B1 F12' 60.0(7) . 3_665 ?
F12' B1 F12' 97.2(9) 2_655 3_665 ?
F12' B1 F12' 97.2(9) . 3_665 ?
F11' B1 F12 64.7(6) . 3_665 ?
F11 B1 F12 115.3(6) . 3_665 ?
F12' B1 F12 74.0(5) 2_655 3_665 ?
F12' B1 F12 85.8(5) . 3_665 ?
F12' B1 F12 171.1(8) 3_665 3_665 ?
F11' B1 F12 64.7(6) . . ?
F11 B1 F12 115.3(6) . . ?
F12' B1 F12 85.8(5) 2_655 . ?
F12' B1 F12 171.1(8) . . ?
F12' B1 F12 74.0(5) 3_665 . ?
F12 B1 F12 103.1(7) 3_665 . ?
F11' B1 F12 64.7(6) . 2_655 ?
F11 B1 F12 115.3(6) . 2_655 ?
F12' B1 F12 171.1(8) 2_655 2_655 ?
F12' B1 F12 74.0(5) . 2_655 ?
F12' B1 F12 85.8(5) 3_665 2_655 ?
F12 B1 F12 103.1(7) 3_665 2_655 ?
F12 B1 F12 103.1(7) . 2_655 ?

loop_
_geom_bond_atom_site_label_1
_geom_bond_atom_site_label_2
_geom_bond_distance
_geom_bond_site_symmetry_2
_geom_bond_publ_flag
Zn1 N2 2.137(4) . ?
Zn1 N2 2.137(4) 3_675 ?
Zn1 N2 2.137(4) 2_765 ?
Zn1 N1 2.184(4) . ?
Zn1 N1 2.184(4) 2_765 ?
Zn1 N1 2.184(4) 3_675 ?
N1 C1 1.325(6) . ?
N1 C5 1.339(6) . ?
N2 C6 1.289(6) . ?
N2 C8 1.440(6) . ?
C1 C2 1.377(7) . ?
C2 C3 1.367(7) . ?
C3 C4 1.372(7) . ?
C4 C5 1.377(7) . ?
C5 C6 1.485(7) . ?
C6 C7 1.488(7) . ?
C8 C9' 1.361(12) . ?
C8 C13' 1.373(10) . ?
C8 C9 1.386(12) . ?
C8 C13 1.414(11) . ?
C9 C10 1.397(12) . ?
C10 C11 1.391(12) . ?
C11 O1 1.36(2) 5_675 ?
C11 C12 1.394(12) . ?
C11 O1 1.58(3) . ?
C12 C13 1.397(11) . ?
C9' C10' 1.371(12) . ?
C10' C11' 1.364(12) . ?
C11' C12' 1.368(12) . ?
C11' O1 1.40(2) . ?
C11' O1 1.55(3) 5_675 ?
C12' C13' 1.372(11) . ?
O1 O1 0.854(19) 5_675 ?
O1 C11 1.36(2) 5_675 ?
O1 C11' 1.55(3) 5_675 ?
B2 F21' 1.268(9) . ?
B2 F22' 1.272(8) . ?
B2 F22' 1.272(7) 2_665 ?
B2 F22' 1.272(7) 3_565 ?
B2 F21 1.284(9) . ?
B2 F22 1.356(7) 2_665 ?
B2 F22 1.356(7) 3_565 ?
B2 F22 1.356(7) . ?
B1 F11' 1.370(10) . ?
B1 F11 1.381(10) . ?
B1 F12' 1.390(8) 2_655 ?
B1 F12' 1.390(8) . ?
B1 F12' 1.390(8) 3_665 ?
B1 F12 1.431(6) 3_665 ?
B1 F12 1.431(7) . ?
B1 F12 1.431(6) 2_655 ?
